data_7006730
loop_
_publ_author_name
'Chmura, Amanda J.'
'Davidson, Matthew G.'
'Jones, Matthew D.'
'Lunn, Matthew D.'
'Mahon, Mary F.'

_publ_section_title
;
 Group 4 complexes of amine bis(phenolate)s and their application for
 the ring opening polymerisation of cyclic esters.
;
_journal_issue 7
_journal_name_full 'Dalton transactions (Cambridge, England : 2003)'
_journal_page_first 887
_journal_page_last 889
_journal_paper_doi 10.1039/b513345a
_journal_year 2006
_chemical_formula_moiety 'C47 H67 N O4 Ti'
_chemical_formula_sum 'C47 H67 N O4 Ti'
_chemical_formula_weight 757.92
_chemical_name_systematic
;
?
;
_space_group_IT_number 14
_symmetry_cell_setting monoclinic
_symmetry_space_group_name_Hall '-P 2yn'
_symmetry_space_group_name_H-M 'P 1 21/n 1'
_atom_sites_solution_hydrogens geom
_atom_sites_solution_primary direct
_atom_sites_solution_secondary difmap
_audit_creation_method SHELXL-97
_cell_angle_alpha 90.0000
_cell_angle_beta 98.7180(10)
_cell_angle_gamma 90.0000
_cell_formula_units_Z 4
_cell_length_a 11.1670(2)
_cell_length_b 22.1960(3)
_cell_length_c 18.0800(4)
_cell_measurement_reflns_used 742760
_cell_measurement_temperature 150(2)
_cell_measurement_theta_max 28.70
_cell_measurement_theta_min 2.91
_cell_volume 4429.58(14)
_computing_cell_refinement 'HKL Scalepack (Otwinski & Minor, 1997)'
_computing_data_collection 'Collect (Nonius BV, 1997-2000)'
_computing_data_reduction 'HKL Denzo & Scalepack (Otwinski & Minor 1997)'
_computing_molecular_graphics 'Ortep-3 for Windows (Farrugia, 1997)'
_computing_publication_material 'WinGX publication routines (Farrugia, 1999)'
_computing_structure_refinement 'SHELXL-97 (Sheldrick, 1997)'
_computing_structure_solution
;
SIR97- Altomare A., Burla M.C., Camalli M., Cascarano G.L., Giacovazzo C. ,
Guagliardi A., Moliterni A.G.G., Polidori G.,Spagna R.
(1999) J. Appl. Cryst. 32, 115-119.
;
_diffrn_ambient_temperature 150(2)
_diffrn_measured_fraction_theta_full 0.984
_diffrn_measured_fraction_theta_max 0.984
_diffrn_measurement_device_type 'nonius kappa CCD'
_diffrn_measurement_method CCD
_diffrn_radiation_monochromator graphite
_diffrn_radiation_source 'fine-focus sealed tube'
_diffrn_radiation_type MoK\a
_diffrn_radiation_wavelength 0.71073
_diffrn_reflns_av_R_equivalents 0.0678
_diffrn_reflns_av_sigmaI/netI 0.0775
_diffrn_reflns_limit_h_max 14
_diffrn_reflns_limit_h_min -14
_diffrn_reflns_limit_k_max 26
_diffrn_reflns_limit_k_min -28
_diffrn_reflns_limit_l_max 18
_diffrn_reflns_limit_l_min -23
_diffrn_reflns_number 37110
_diffrn_reflns_theta_full 27.46
_diffrn_reflns_theta_max 27.46
_diffrn_reflns_theta_min 3.54
_exptl_absorpt_coefficient_mu 0.234
_exptl_absorpt_correction_type none
_exptl_crystal_colour yellow
_exptl_crystal_density_diffrn 1.136
_exptl_crystal_density_meas ?
_exptl_crystal_density_method .
_exptl_crystal_description cubic
_exptl_crystal_F_000 1640
_exptl_crystal_size_max 0.15
_exptl_crystal_size_mid 0.15
_exptl_crystal_size_min 0.15
_refine_diff_density_max 0.288
_refine_diff_density_min -0.534
_refine_diff_density_rms 0.083
_refine_ls_extinction_method none
_refine_ls_goodness_of_fit_ref 1.027
_refine_ls_hydrogen_treatment constr
_refine_ls_matrix_type full
_refine_ls_number_parameters 506
_refine_ls_number_reflns 9971
_refine_ls_number_restraints 0
_refine_ls_restrained_S_all 1.027
_refine_ls_R_factor_all 0.0949
_refine_ls_R_factor_gt 0.0565
_refine_ls_shift/su_max 0.002
_refine_ls_shift/su_mean 0.000
_refine_ls_structure_factor_coef Fsqd
_refine_ls_weighting_details 'calc w=1/[\s^2^(Fo^2^)+(0.0358P)^2^+2.9906P] where P=(Fo^2^+2Fc^2^)/3'
_refine_ls_weighting_scheme calc
_refine_ls_wR_factor_gt 0.1050
_refine_ls_wR_factor_ref 0.1176
_reflns_number_gt 7131
_reflns_number_total 9971
_reflns_threshold_expression >2sigma(I)
_cod_data_source_file b513345a.txt
_cod_data_source_block Ti(1d)(OPr)2
_cod_original_sg_symbol_H-M P21/n
_cod_database_code 7006730

loop_
_symmetry_equiv_pos_as_xyz
'x, y, z'
'-x+1/2, y+1/2, -z+1/2'
'-x, -y, -z'
'x-1/2, -y-1/2, z-1/2'

loop_
_atom_site_label
_atom_site_type_symbol
_atom_site_fract_x
_atom_site_fract_y
_atom_site_fract_z
_atom_site_U_iso_or_equiv
_atom_site_adp_type
_atom_site_occupancy
_atom_site_symmetry_multiplicity
_atom_site_calc_flag
_atom_site_refinement_flags
_atom_site_disorder_assembly
_atom_site_disorder_group
Ti1 Ti 0.96470(3) 0.236739(16) 0.29559(2) 0.01943(10) Uani 1 1 d . A .
O1 O 0.95574(12) 0.30991(6) 0.24600(8) 0.0256(3) Uani 1 1 d . . .
O2 O 1.00046(12) 0.16883(6) 0.24515(8) 0.0240(3) Uani 1 1 d . . .
O3 O 0.80664(12) 0.22281(6) 0.29100(8) 0.0272(3) Uani 1 1 d . . .
O4 O 1.00922(13) 0.23218(7) 0.39612(8) 0.0272(3) Uani 1 1 d . . .
N1 N 1.17510(14) 0.25522(7) 0.29755(9) 0.0194(4) Uani 1 1 d . . .
C1 C 1.19650(18) 0.28353(9) 0.22589(11) 0.0217(4) Uani 1 1 d . A .
H1A H 1.1668 0.2556 0.1845 0.026 Uiso 1 1 calc R . .
H1B H 1.2850 0.2880 0.2271 0.026 Uiso 1 1 calc R . .
C2 C 1.23880(17) 0.19571(9) 0.30553(11) 0.0216(4) Uani 1 1 d . A .
H2A H 1.2177 0.1750 0.3503 0.026 Uiso 1 1 calc R . .
H2B H 1.3273 0.2029 0.3141 0.026 Uiso 1 1 calc R . .
C3 C 1.21827(17) 0.29478(9) 0.36390(11) 0.0223(4) Uani 1 1 d . A .
H3A H 1.2002 0.2739 0.4093 0.027 Uiso 1 1 calc R . .
H3B H 1.1694 0.3322 0.3586 0.027 Uiso 1 1 calc R . .
C4 C 0.6926(3) 0.19335(17) 0.2689(2) 0.0262(10) Uani 0.713(9) 1 d P A 1
H4 H 0.7003 0.1661 0.2258 0.031 Uiso 0.713(9) 1 calc PR A 1
C7 C 0.9623(2) 0.20465(13) 0.45651(13) 0.0399(6) Uani 1 1 d . A .
H7 H 0.8718 0.2066 0.4466 0.048 Uiso 1 1 calc R . .
C8 C 1.0066(3) 0.23890(18) 0.52693(15) 0.0723(10) Uani 1 1 d . . .
H8A H 1.0945 0.2338 0.5398 0.108 Uiso 1 1 calc R A .
H8B H 0.9667 0.2235 0.5678 0.108 Uiso 1 1 calc R . .
H8C H 0.9876 0.2818 0.5191 0.108 Uiso 1 1 calc R . .
C9 C 1.0015(3) 0.13882(14) 0.4603(2) 0.0699(10) Uani 1 1 d . . .
H9A H 0.9684 0.1185 0.4135 0.105 Uiso 1 1 calc R A .
H9B H 0.9711 0.1190 0.5022 0.105 Uiso 1 1 calc R . .
H9C H 1.0901 0.1365 0.4676 0.105 Uiso 1 1 calc R . .
C11 C 1.01729(17) 0.35419(9) 0.21648(11) 0.0217(4) Uani 1 1 d . A .
C12 C 1.13819(18) 0.34391(9) 0.20839(11) 0.0208(4) Uani 1 1 d . . .
C13 C 1.20158(18) 0.38842(9) 0.17617(11) 0.0231(4) Uani 1 1 d . A .
H13 H 1.2837 0.3813 0.1708 0.028 Uiso 1 1 calc R . .
C14 C 1.14852(19) 0.44279(9) 0.15166(11) 0.0242(5) Uani 1 1 d . . .
C15 C 1.02796(19) 0.45135(9) 0.16035(11) 0.0247(5) Uani 1 1 d . A .
H15 H 0.9902 0.4883 0.1437 0.030 Uiso 1 1 calc R . .
C16 C 0.95944(18) 0.40861(9) 0.19222(11) 0.0227(4) Uani 1 1 d . . .
C21 C 1.08716(17) 0.14266(9) 0.21116(11) 0.0197(4) Uani 1 1 d . A .
C22 C 1.20819(17) 0.15477(9) 0.23865(11) 0.0197(4) Uani 1 1 d . . .
C23 C 1.29903(18) 0.12692(9) 0.20598(11) 0.0226(4) Uani 1 1 d . A .
H23 H 1.3814 0.1354 0.2247 0.027 Uiso 1 1 calc R . .
C24 C 1.27185(17) 0.08702(9) 0.14657(11) 0.0214(4) Uani 1 1 d . . .
C25 C 1.14889(17) 0.07730(9) 0.11957(11) 0.0219(4) Uani 1 1 d . A .
H25 H 1.1288 0.0508 0.0783 0.026 Uiso 1 1 calc R . .
C26 C 1.05458(17) 0.10424(9) 0.14981(11) 0.0193(4) Uani 1 1 d . . .
C31 C 1.35121(18) 0.31275(9) 0.37747(11) 0.0218(4) Uani 1 1 d . . .
C32 C 1.38456(19) 0.36505(10) 0.34520(12) 0.0261(5) Uani 1 1 d . A .
H32 H 1.3247 0.3875 0.3139 0.031 Uiso 1 1 calc R . .
C33 C 1.5046(2) 0.38630(10) 0.35719(12) 0.0304(5) Uani 1 1 d . . .
H33 H 1.5254 0.4218 0.3327 0.037 Uiso 1 1 calc R A .
C34 C 1.59102(19) 0.35588(10) 0.40392(12) 0.0304(5) Uani 1 1 d . A .
H34 H 1.6721 0.3703 0.4117 0.036 Uiso 1 1 calc R . .
C35 C 1.56151(19) 0.30322(10) 0.44093(11) 0.0264(5) Uani 1 1 d . . .
C36 C 1.44057(18) 0.28029(9) 0.42738(11) 0.0222(4) Uani 1 1 d . A .
C37 C 1.6507(2) 0.27263(11) 0.49136(12) 0.0323(5) Uani 1 1 d . A .
H37 H 1.7308 0.2882 0.5008 0.039 Uiso 1 1 calc R . .
C38 C 1.6237(2) 0.22141(11) 0.52645(12) 0.0355(6) Uani 1 1 d . . .
H38 H 1.6852 0.2009 0.5590 0.043 Uiso 1 1 calc R A .
C39 C 1.5044(2) 0.19860(11) 0.51455(12) 0.0341(5) Uani 1 1 d . A .
H39 H 1.4855 0.1631 0.5398 0.041 Uiso 1 1 calc R . .
C40 C 1.4159(2) 0.22731(10) 0.46683(11) 0.0276(5) Uani 1 1 d . . .
H40 H 1.3359 0.2115 0.4598 0.033 Uiso 1 1 calc R A .
C41 C 1.2234(2) 0.49007(10) 0.11621(12) 0.0307(5) Uani 1 1 d . A .
C42 C 1.3358(2) 0.50686(11) 0.17199(15) 0.0419(6) Uani 1 1 d . . .
H42A H 1.3107 0.5226 0.2179 0.063 Uiso 1 1 calc R A .
H42B H 1.3823 0.5377 0.1499 0.063 Uiso 1 1 calc R . .
H42C H 1.3862 0.4710 0.1839 0.063 Uiso 1 1 calc R . .
C43 C 1.2626(3) 0.46272(13) 0.04554(15) 0.0507(7) Uani 1 1 d . . .
H43A H 1.3122 0.4269 0.0592 0.076 Uiso 1 1 calc R A .
H43B H 1.3099 0.4924 0.0221 0.076 Uiso 1 1 calc R . .
H43C H 1.1906 0.4514 0.0102 0.076 Uiso 1 1 calc R . .
C44 C 1.1513(2) 0.54762(11) 0.09392(15) 0.0417(6) Uani 1 1 d . . .
H44A H 1.0799 0.5378 0.0574 0.062 Uiso 1 1 calc R A .
H44B H 1.2024 0.5763 0.0717 0.062 Uiso 1 1 calc R . .
H44C H 1.1255 0.5657 0.1384 0.062 Uiso 1 1 calc R . .
C45 C 0.82461(19) 0.41878(10) 0.19708(12) 0.0279(5) Uani 1 1 d . A .
C46 C 0.7818(2) 0.48175(11) 0.17059(14) 0.0368(6) Uani 1 1 d . . .
H46A H 0.6958 0.4863 0.1748 0.055 Uiso 1 1 calc R A .
H46B H 0.7931 0.4871 0.1183 0.055 Uiso 1 1 calc R . .
H46C H 0.8292 0.5121 0.2017 0.055 Uiso 1 1 calc R . .
C47 C 0.8011(2) 0.41168(12) 0.27818(14) 0.0396(6) Uani 1 1 d . . .
H47A H 0.8526 0.4399 0.3105 0.059 Uiso 1 1 calc R A .
H47B H 0.8200 0.3703 0.2950 0.059 Uiso 1 1 calc R . .
H47C H 0.7158 0.4203 0.2808 0.059 Uiso 1 1 calc R . .
C48 C 0.7496(2) 0.37265(11) 0.14600(15) 0.0429(6) Uani 1 1 d . . .
H48A H 0.7756 0.3318 0.1615 0.064 Uiso 1 1 calc R A .
H48B H 0.7618 0.3792 0.0941 0.064 Uiso 1 1 calc R . .
H48C H 0.6636 0.3775 0.1499 0.064 Uiso 1 1 calc R . .
C49 C 1.36886(17) 0.05294(10) 0.11168(12) 0.0246(5) Uani 1 1 d . A .
C50 C 1.3534(2) -0.01511(10) 0.12351(13) 0.0314(5) Uani 1 1 d . . .
H50A H 1.3635 -0.0238 0.1772 0.047 Uiso 1 1 calc R A .
H50B H 1.4145 -0.0372 0.1008 0.047 Uiso 1 1 calc R . .
H50C H 1.2723 -0.0276 0.1001 0.047 Uiso 1 1 calc R . .
C51 C 1.3557(2) 0.06617(11) 0.02733(12) 0.0316(5) Uani 1 1 d . . .
H51A H 1.2745 0.0544 0.0032 0.047 Uiso 1 1 calc R A .
H51B H 1.4166 0.0432 0.0054 0.047 Uiso 1 1 calc R . .
H51C H 1.3675 0.1093 0.0196 0.047 Uiso 1 1 calc R . .
C52 C 1.49765(19) 0.07060(12) 0.14691(14) 0.0377(6) Uani 1 1 d . . .
H52A H 1.5094 0.1139 0.1402 0.056 Uiso 1 1 calc R A .
H52B H 1.5564 0.0481 0.1226 0.056 Uiso 1 1 calc R . .
H52C H 1.5095 0.0611 0.2005 0.056 Uiso 1 1 calc R . .
C53 C 0.92061(17) 0.09117(9) 0.12023(11) 0.0204(4) Uani 1 1 d . A .
C54 C 0.85192(19) 0.15017(10) 0.09672(12) 0.0294(5) Uani 1 1 d . . .
H54A H 0.8906 0.1706 0.0585 0.044 Uiso 1 1 calc R A .
H54B H 0.8539 0.1765 0.1404 0.044 Uiso 1 1 calc R . .
H54C H 0.7676 0.1408 0.0763 0.044 Uiso 1 1 calc R . .
C55 C 0.86300(18) 0.05972(10) 0.18204(12) 0.0264(5) Uani 1 1 d . . .
H55A H 0.7783 0.0500 0.1631 0.040 Uiso 1 1 calc R A .
H55B H 0.8666 0.0866 0.2253 0.040 Uiso 1 1 calc R . .
H55C H 0.9074 0.0225 0.1971 0.040 Uiso 1 1 calc R . .
C56 C 0.90577(19) 0.05021(11) 0.05178(12) 0.0312(5) Uani 1 1 d . . .
H56A H 0.9427 0.0693 0.0119 0.047 Uiso 1 1 calc R A .
H56B H 0.8194 0.0434 0.0343 0.047 Uiso 1 1 calc R . .
H56C H 0.9457 0.0115 0.0651 0.047 Uiso 1 1 calc R . .
C4' C 0.6893(7) 0.2178(5) 0.3086(6) 0.031(3) Uani 0.287(9) 1 d P A 2
H4' H 0.6842 0.2451 0.3521 0.038 Uiso 0.287(9) 1 calc PR A 2
C5 C 0.5985(2) 0.24085(12) 0.24273(15) 0.0415(6) Uani 0.713(9) 1 d P A 1
H5A H 0.5904 0.2682 0.2842 0.062 Uiso 0.713(9) 1 calc PR A 1
H5B H 0.5204 0.2214 0.2257 0.062 Uiso 0.713(9) 1 calc PR A 1
H5C H 0.6237 0.2637 0.2014 0.062 Uiso 0.713(9) 1 calc PR A 1
C6 C 0.6614(2) 0.15593(12) 0.33190(14) 0.0408(6) Uani 0.713(9) 1 d P A 1
H6A H 0.7297 0.1294 0.3503 0.061 Uiso 0.713(9) 1 calc PR A 1
H6B H 0.5897 0.1315 0.3143 0.061 Uiso 0.713(9) 1 calc PR A 1
H6C H 0.6444 0.1823 0.3725 0.061 Uiso 0.713(9) 1 calc PR A 1
C5' C 0.5985(2) 0.24085(12) 0.24273(15) 0.0415(6) Uani 0.287(9) 1 d P A 2
H5'1 H 0.6184 0.2825 0.2314 0.062 Uiso 0.287(9) 1 calc PR A 2
H5'2 H 0.5165 0.2393 0.2558 0.062 Uiso 0.287(9) 1 calc PR A 2
H5'3 H 0.6024 0.2155 0.1988 0.062 Uiso 0.287(9) 1 calc PR A 2
C6' C 0.6614(2) 0.15593(12) 0.33190(14) 0.0408(6) Uani 0.287(9) 1 d P A 2
H6'1 H 0.6987 0.1266 0.3019 0.061 Uiso 0.287(9) 1 calc PR A 2
H6'2 H 0.5734 0.1500 0.3242 0.061 Uiso 0.287(9) 1 calc PR A 2
H6'3 H 0.6936 0.1503 0.3850 0.061 Uiso 0.287(9) 1 calc PR A 2

loop_
_atom_site_aniso_label
_atom_site_aniso_U_11
_atom_site_aniso_U_22
_atom_site_aniso_U_33
_atom_site_aniso_U_23
_atom_site_aniso_U_13
_atom_site_aniso_U_12
Ti1 0.01798(17) 0.01801(19) 0.0227(2) -0.00169(16) 0.00440(14) -0.00136(15)
O1 0.0207(7) 0.0219(8) 0.0348(9) 0.0054(6) 0.0057(6) -0.0010(6)
O2 0.0201(7) 0.0229(8) 0.0297(8) -0.0083(6) 0.0066(6) -0.0023(6)
O3 0.0192(7) 0.0269(9) 0.0361(9) -0.0031(7) 0.0067(6) -0.0030(6)
O4 0.0274(8) 0.0310(9) 0.0237(8) 0.0000(7) 0.0058(6) -0.0039(6)
N1 0.0219(8) 0.0160(9) 0.0201(9) -0.0030(7) 0.0025(7) -0.0007(7)
C1 0.0209(10) 0.0222(11) 0.0229(11) -0.0028(9) 0.0059(8) -0.0032(8)
C2 0.0179(10) 0.0211(11) 0.0251(11) -0.0015(9) 0.0016(8) -0.0010(8)
C3 0.0222(10) 0.0215(11) 0.0226(11) -0.0051(9) 0.0019(8) -0.0013(8)
C4 0.0229(16) 0.026(2) 0.031(2) -0.0039(17) 0.0069(14) -0.0057(13)
C7 0.0279(12) 0.0631(18) 0.0304(13) 0.0062(12) 0.0105(10) 0.0005(12)
C8 0.0571(19) 0.132(3) 0.0278(15) -0.0116(18) 0.0064(13) 0.006(2)
C9 0.066(2) 0.061(2) 0.085(2) 0.0368(18) 0.0155(18) -0.0019(17)
C11 0.0231(10) 0.0198(11) 0.0217(11) -0.0012(8) 0.0018(8) -0.0045(8)
C12 0.0240(10) 0.0192(11) 0.0192(10) -0.0036(8) 0.0027(8) -0.0018(8)
C13 0.0237(10) 0.0236(12) 0.0225(11) -0.0037(9) 0.0049(8) -0.0045(9)
C14 0.0313(11) 0.0209(11) 0.0208(11) -0.0020(9) 0.0051(9) -0.0042(9)
C15 0.0303(11) 0.0190(11) 0.0244(11) -0.0002(9) 0.0026(9) 0.0003(9)
C16 0.0234(10) 0.0222(11) 0.0223(11) -0.0019(9) 0.0024(8) -0.0011(8)
C21 0.0181(9) 0.0182(11) 0.0234(10) -0.0007(8) 0.0047(8) 0.0005(8)
C22 0.0215(10) 0.0157(10) 0.0213(10) -0.0014(8) 0.0009(8) -0.0015(8)
C23 0.0182(10) 0.0221(11) 0.0266(11) -0.0001(9) 0.0003(8) -0.0021(8)
C24 0.0173(10) 0.0211(11) 0.0256(11) -0.0016(9) 0.0030(8) 0.0007(8)
C25 0.0232(10) 0.0206(11) 0.0215(10) -0.0047(9) 0.0022(8) -0.0010(8)
C26 0.0183(10) 0.0179(11) 0.0214(10) 0.0013(8) 0.0015(8) -0.0023(8)
C31 0.0233(10) 0.0211(11) 0.0212(11) -0.0071(9) 0.0036(8) -0.0028(8)
C32 0.0291(11) 0.0221(12) 0.0259(12) -0.0031(9) 0.0005(9) -0.0015(9)
C33 0.0335(12) 0.0266(12) 0.0312(12) -0.0007(10) 0.0050(10) -0.0101(10)
C34 0.0245(11) 0.0360(14) 0.0302(12) -0.0053(10) 0.0026(9) -0.0096(10)
C35 0.0262(11) 0.0309(13) 0.0218(11) -0.0069(9) 0.0020(8) -0.0019(9)
C36 0.0253(10) 0.0221(11) 0.0192(10) -0.0062(8) 0.0029(8) -0.0014(8)
C37 0.0268(11) 0.0402(15) 0.0281(12) -0.0050(11) -0.0017(9) -0.0006(10)
C38 0.0376(13) 0.0430(15) 0.0236(12) -0.0026(11) -0.0031(10) 0.0072(11)
C39 0.0481(14) 0.0292(13) 0.0240(12) 0.0019(10) 0.0023(10) 0.0010(11)
C40 0.0316(12) 0.0275(13) 0.0233(11) -0.0042(9) 0.0032(9) -0.0043(9)
C41 0.0363(13) 0.0256(12) 0.0320(12) 0.0033(10) 0.0114(10) -0.0039(10)
C42 0.0381(14) 0.0327(14) 0.0553(16) 0.0054(12) 0.0087(12) -0.0112(11)
C43 0.073(2) 0.0445(17) 0.0424(15) 0.0039(13) 0.0324(14) -0.0076(14)
C44 0.0460(15) 0.0306(14) 0.0499(16) 0.0126(12) 0.0120(12) -0.0057(11)
C45 0.0235(11) 0.0260(12) 0.0340(12) 0.0042(10) 0.0034(9) 0.0024(9)
C46 0.0304(12) 0.0341(14) 0.0465(15) 0.0100(11) 0.0075(10) 0.0085(10)
C47 0.0364(13) 0.0387(15) 0.0480(15) 0.0109(12) 0.0199(11) 0.0122(11)
C48 0.0260(12) 0.0377(15) 0.0618(17) -0.0016(13) -0.0038(11) -0.0027(11)
C49 0.0177(10) 0.0264(12) 0.0293(12) -0.0062(9) 0.0018(8) 0.0018(8)
C50 0.0307(12) 0.0281(13) 0.0344(13) -0.0029(10) 0.0022(10) 0.0080(10)
C51 0.0280(12) 0.0357(14) 0.0329(12) -0.0010(10) 0.0107(9) 0.0041(10)
C52 0.0200(11) 0.0443(15) 0.0480(15) -0.0173(12) 0.0031(10) 0.0038(10)
C53 0.0164(9) 0.0205(11) 0.0235(11) -0.0038(9) 0.0008(8) -0.0011(8)
C54 0.0243(11) 0.0331(13) 0.0302(12) 0.0025(10) 0.0019(9) 0.0049(9)
C55 0.0223(11) 0.0237(12) 0.0343(12) -0.0011(9) 0.0075(9) -0.0046(9)
C56 0.0216(11) 0.0386(14) 0.0325(13) -0.0122(10) 0.0008(9) -0.0031(10)
C4' 0.022(4) 0.039(6) 0.036(6) -0.005(5) 0.015(4) -0.001(4)
C5 0.0242(12) 0.0444(16) 0.0543(16) 0.0061(13) 0.0005(11) -0.0042(11)
C6 0.0340(13) 0.0399(15) 0.0481(16) 0.0048(12) 0.0049(11) -0.0122(11)
C5' 0.0242(12) 0.0444(16) 0.0543(16) 0.0061(13) 0.0005(11) -0.0042(11)
C6' 0.0340(13) 0.0399(15) 0.0481(16) 0.0048(12) 0.0049(11) -0.0122(11)

loop_
_atom_type_symbol
_atom_type_description
_atom_type_scat_dispersion_real
_atom_type_scat_dispersion_imag
_atom_type_scat_source
C C 0.0033 0.0016 'International Tables Vol C Tables 4.2.6.8 and 6.1.1.4'
H H 0.0000 0.0000 'International Tables Vol C Tables 4.2.6.8 and 6.1.1.4'
O O 0.0106 0.0060 'International Tables Vol C Tables 4.2.6.8 and 6.1.1.4'
N N 0.0061 0.0033 'International Tables Vol C Tables 4.2.6.8 and 6.1.1.4'
Ti Ti 0.2776 0.4457 'International Tables Vol C Tables 4.2.6.8 and 6.1.1.4'

loop_
_geom_angle_atom_site_label_1
_geom_angle_atom_site_label_2
_geom_angle_atom_site_label_3
_geom_angle
_geom_angle_site_symmetry_1
_geom_angle_site_symmetry_3
_geom_angle_publ_flag
O3 Ti1 O4 98.99(6) . . ?
O3 Ti1 O2 97.06(6) . . ?
O4 Ti1 O2 113.87(7) . . ?
O3 Ti1 O1 98.59(6) . . ?
O4 Ti1 O1 121.42(7) . . ?
O2 Ti1 O1 118.66(6) . . ?
O3 Ti1 N1 178.20(6) . . ?
O4 Ti1 N1 82.80(6) . . ?
O2 Ti1 N1 81.98(6) . . ?
O1 Ti1 N1 80.60(6) . . ?
C11 O1 Ti1 146.56(13) . . ?
C21 O2 Ti1 143.29(13) . . ?
C4' O3 C4 37.3(4) . . ?
C4' O3 Ti1 163.5(5) . . ?
C4 O3 Ti1 157.5(2) . . ?
C7 O4 Ti1 135.90(14) . . ?
C1 N1 C2 108.61(15) . . ?
C1 N1 C3 111.86(15) . . ?
C2 N1 C3 110.35(15) . . ?
C1 N1 Ti1 110.33(11) . . ?
C2 N1 Ti1 107.64(11) . . ?
C3 N1 Ti1 107.97(11) . . ?
N1 C1 C12 115.93(16) . . ?
N1 C1 H1A 108.3 . . ?
C12 C1 H1A 108.3 . . ?
N1 C1 H1B 108.3 . . ?
C12 C1 H1B 108.3 . . ?
H1A C1 H1B 107.4 . . ?
N1 C2 C22 114.04(16) . . ?
N1 C2 H2A 108.7 . . ?
C22 C2 H2A 108.7 . . ?
N1 C2 H2B 108.7 . . ?
C22 C2 H2B 108.7 . . ?
H2A C2 H2B 107.6 . . ?
N1 C3 C31 117.92(16) . . ?
N1 C3 H3A 107.8 . . ?
C31 C3 H3A 107.8 . . ?
N1 C3 H3B 107.8 . . ?
C31 C3 H3B 107.8 . . ?
H3A C3 H3B 107.2 . . ?
O3 C4 C6 109.9(3) . . ?
O3 C4 C5 108.4(3) . . ?
C6 C4 C5 113.3(3) . . ?
O3 C4 H4 108.4 . . ?
C6 C4 H4 108.4 . . ?
C5 C4 H4 108.4 . . ?
O4 C7 C8 108.8(2) . . ?
O4 C7 C9 108.1(2) . . ?
C8 C7 C9 113.1(3) . . ?
O4 C7 H7 109.0 . . ?
C8 C7 H7 109.0 . . ?
C9 C7 H7 109.0 . . ?
C7 C8 H8A 109.5 . . ?
C7 C8 H8B 109.5 . . ?
H8A C8 H8B 109.5 . . ?
C7 C8 H8C 109.5 . . ?
H8A C8 H8C 109.5 . . ?
H8B C8 H8C 109.5 . . ?
C7 C9 H9A 109.5 . . ?
C7 C9 H9B 109.5 . . ?
H9A C9 H9B 109.5 . . ?
C7 C9 H9C 109.5 . . ?
H9A C9 H9C 109.5 . . ?
H9B C9 H9C 109.5 . . ?
O1 C11 C12 118.57(18) . . ?
O1 C11 C16 120.60(17) . . ?
C12 C11 C16 120.80(18) . . ?
C13 C12 C11 119.18(19) . . ?
C13 C12 C1 119.28(18) . . ?
C11 C12 C1 121.20(18) . . ?
C14 C13 C12 122.07(19) . . ?
C14 C13 H13 119.0 . . ?
C12 C13 H13 119.0 . . ?
C13 C14 C15 117.15(19) . . ?
C13 C14 C41 119.56(19) . . ?
C15 C14 C41 123.29(19) . . ?
C14 C15 C16 123.61(19) . . ?
C14 C15 H15 118.2 . . ?
C16 C15 H15 118.2 . . ?
C15 C16 C11 117.19(18) . . ?
C15 C16 C45 121.74(18) . . ?
C11 C16 C45 120.99(18) . . ?
O2 C21 C22 118.50(17) . . ?
O2 C21 C26 120.14(17) . . ?
C22 C21 C26 121.36(17) . . ?
C23 C22 C21 119.49(18) . . ?
C23 C22 C2 121.03(17) . . ?
C21 C22 C2 119.42(17) . . ?
C24 C23 C22 121.50(18) . . ?
C24 C23 H23 119.2 . . ?
C22 C23 H23 119.2 . . ?
C23 C24 C25 117.04(18) . . ?
C23 C24 C49 123.18(17) . . ?
C25 C24 C49 119.76(17) . . ?
C26 C25 C24 123.77(18) . . ?
C26 C25 H25 118.1 . . ?
C24 C25 H25 118.1 . . ?
C25 C26 C21 116.78(17) . . ?
C25 C26 C53 122.41(17) . . ?
C21 C26 C53 120.77(17) . . ?
C32 C31 C36 118.92(18) . . ?
C32 C31 C3 118.25(18) . . ?
C36 C31 C3 122.60(18) . . ?
C31 C32 C33 122.0(2) . . ?
C31 C32 H32 119.0 . . ?
C33 C32 H32 119.0 . . ?
C34 C33 C32 119.9(2) . . ?
C34 C33 H33 120.1 . . ?
C32 C33 H33 120.1 . . ?
C33 C34 C35 120.7(2) . . ?
C33 C34 H34 119.6 . . ?
C35 C34 H34 119.6 . . ?
C34 C35 C37 120.7(2) . . ?
C34 C35 C36 119.77(19) . . ?
C37 C35 C36 119.6(2) . . ?
C40 C36 C35 117.26(19) . . ?
C40 C36 C31 124.14(18) . . ?
C35 C36 C31 118.57(19) . . ?
C38 C37 C35 121.1(2) . . ?
C38 C37 H37 119.4 . . ?
C35 C37 H37 119.4 . . ?
C37 C38 C39 120.0(2) . . ?
C37 C38 H38 120.0 . . ?
C39 C38 H38 120.0 . . ?
C40 C39 C38 120.3(2) . . ?
C40 C39 H39 119.8 . . ?
C38 C39 H39 119.8 . . ?
C39 C40 C36 121.7(2) . . ?
C39 C40 H40 119.2 . . ?
C36 C40 H40 119.2 . . ?
C44 C41 C42 108.4(2) . . ?
C44 C41 C43 108.4(2) . . ?
C42 C41 C43 109.6(2) . . ?
C44 C41 C14 112.42(18) . . ?
C42 C41 C14 109.50(18) . . ?
C43 C41 C14 108.52(18) . . ?
C41 C42 H42A 109.5 . . ?
C41 C42 H42B 109.5 . . ?
H42A C42 H42B 109.5 . . ?
C41 C42 H42C 109.5 . . ?
H42A C42 H42C 109.5 . . ?
H42B C42 H42C 109.5 . . ?
C41 C43 H43A 109.5 . . ?
C41 C43 H43B 109.5 . . ?
H43A C43 H43B 109.5 . . ?
C41 C43 H43C 109.5 . . ?
H43A C43 H43C 109.5 . . ?
H43B C43 H43C 109.5 . . ?
C41 C44 H44A 109.5 . . ?
C41 C44 H44B 109.5 . . ?
H44A C44 H44B 109.5 . . ?
C41 C44 H44C 109.5 . . ?
H44A C44 H44C 109.5 . . ?
H44B C44 H44C 109.5 . . ?
C46 C45 C47 107.58(19) . . ?
C46 C45 C16 112.21(18) . . ?
C47 C45 C16 110.46(17) . . ?
C46 C45 C48 107.70(19) . . ?
C47 C45 C48 110.4(2) . . ?
C16 C45 C48 108.47(18) . . ?
C45 C46 H46A 109.5 . . ?
C45 C46 H46B 109.5 . . ?
H46A C46 H46B 109.5 . . ?
C45 C46 H46C 109.5 . . ?
H46A C46 H46C 109.5 . . ?
H46B C46 H46C 109.5 . . ?
C45 C47 H47A 109.5 . . ?
C45 C47 H47B 109.5 . . ?
H47A C47 H47B 109.5 . . ?
C45 C47 H47C 109.5 . . ?
H47A C47 H47C 109.5 . . ?
H47B C47 H47C 109.5 . . ?
C45 C48 H48A 109.5 . . ?
C45 C48 H48B 109.5 . . ?
H48A C48 H48B 109.5 . . ?
C45 C48 H48C 109.5 . . ?
H48A C48 H48C 109.5 . . ?
H48B C48 H48C 109.5 . . ?
C52 C49 C24 112.32(17) . . ?
C52 C49 C51 107.82(18) . . ?
C24 C49 C51 110.26(17) . . ?
C52 C49 C50 108.12(18) . . ?
C24 C49 C50 109.02(17) . . ?
C51 C49 C50 109.23(18) . . ?
C49 C50 H50A 109.5 . . ?
C49 C50 H50B 109.5 . . ?
H50A C50 H50B 109.5 . . ?
C49 C50 H50C 109.5 . . ?
H50A C50 H50C 109.5 . . ?
H50B C50 H50C 109.5 . . ?
C49 C51 H51A 109.5 . . ?
C49 C51 H51B 109.5 . . ?
H51A C51 H51B 109.5 . . ?
C49 C51 H51C 109.5 . . ?
H51A C51 H51C 109.5 . . ?
H51B C51 H51C 109.5 . . ?
C49 C52 H52A 109.5 . . ?
C49 C52 H52B 109.5 . . ?
H52A C52 H52B 109.5 . . ?
C49 C52 H52C 109.5 . . ?
H52A C52 H52C 109.5 . . ?
H52B C52 H52C 109.5 . . ?
C56 C53 C26 112.03(16) . . ?
C56 C53 C55 108.25(17) . . ?
C26 C53 C55 108.95(16) . . ?
C56 C53 C54 107.09(17) . . ?
C26 C53 C54 110.62(16) . . ?
C55 C53 C54 109.86(16) . . ?
C53 C54 H54A 109.5 . . ?
C53 C54 H54B 109.5 . . ?
H54A C54 H54B 109.5 . . ?
C53 C54 H54C 109.5 . . ?
H54A C54 H54C 109.5 . . ?
H54B C54 H54C 109.5 . . ?
C53 C55 H55A 109.5 . . ?
C53 C55 H55B 109.5 . . ?
H55A C55 H55B 109.5 . . ?
C53 C55 H55C 109.5 . . ?
H55A C55 H55C 109.5 . . ?
H55B C55 H55C 109.5 . . ?
C53 C56 H56A 109.5 . . ?
C53 C56 H56B 109.5 . . ?
H56A C56 H56B 109.5 . . ?
C53 C56 H56C 109.5 . . ?
H56A C56 H56C 109.5 . . ?
H56B C56 H56C 109.5 . . ?
O3 C4' H4' 107.4 . . ?

loop_
_geom_bond_atom_site_label_1
_geom_bond_atom_site_label_2
_geom_bond_distance
_geom_bond_site_symmetry_2
_geom_bond_publ_flag
Ti1 O3 1.7815(14) . ?
Ti1 O4 1.8129(14) . ?
Ti1 O2 1.8368(14) . ?
Ti1 O1 1.8505(14) . ?
Ti1 N1 2.3801(16) . ?
O1 C11 1.355(2) . ?
O2 C21 1.354(2) . ?
O3 C4' 1.399(8) . ?
O3 C4 1.434(3) . ?
O4 C7 1.419(3) . ?
N1 C1 1.491(2) . ?
N1 C2 1.497(2) . ?
N1 C3 1.506(2) . ?
C1 C12 1.503(3) . ?
C1 H1A 0.9900 . ?
C1 H1B 0.9900 . ?
C2 C22 1.510(3) . ?
C2 H2A 0.9900 . ?
C2 H2B 0.9900 . ?
C3 C31 1.521(3) . ?
C3 H3A 0.9900 . ?
C3 H3B 0.9900 . ?
C4 C6 1.493(4) . ?
C4 C5 1.513(4) . ?
C4 H4 1.0000 . ?
C7 C8 1.501(4) . ?
C7 C9 1.524(4) . ?
C7 H7 1.0000 . ?
C8 H8A 0.9800 . ?
C8 H8B 0.9800 . ?
C8 H8C 0.9800 . ?
C9 H9A 0.9800 . ?
C9 H9B 0.9800 . ?
C9 H9C 0.9800 . ?
C11 C12 1.399(3) . ?
C11 C16 1.408(3) . ?
C12 C13 1.393(3) . ?
C13 C14 1.387(3) . ?
C13 H13 0.9500 . ?
C14 C15 1.392(3) . ?
C14 C41 1.540(3) . ?
C15 C16 1.397(3) . ?
C15 H15 0.9500 . ?
C16 C45 1.538(3) . ?
C21 C22 1.394(3) . ?
C21 C26 1.403(3) . ?
C22 C23 1.393(3) . ?
C23 C24 1.390(3) . ?
C23 H23 0.9500 . ?
C24 C25 1.403(3) . ?
C24 C49 1.533(3) . ?
C25 C26 1.393(3) . ?
C25 H25 0.9500 . ?
C26 C53 1.538(3) . ?
C31 C32 1.375(3) . ?
C31 C36 1.434(3) . ?
C32 C33 1.407(3) . ?
C32 H32 0.9500 . ?
C33 C34 1.361(3) . ?
C33 H33 0.9500 . ?
C34 C35 1.410(3) . ?
C34 H34 0.9500 . ?
C35 C37 1.418(3) . ?
C35 C36 1.429(3) . ?
C36 C40 1.424(3) . ?
C37 C38 1.358(3) . ?
C37 H37 0.9500 . ?
C38 C39 1.411(3) . ?
C38 H38 0.9500 . ?
C39 C40 1.367(3) . ?
C39 H39 0.9500 . ?
C40 H40 0.9500 . ?
C41 C44 1.531(3) . ?
C41 C42 1.532(3) . ?
C41 C43 1.537(3) . ?
C42 H42A 0.9800 . ?
C42 H42B 0.9800 . ?
C42 H42C 0.9800 . ?
C43 H43A 0.9800 . ?
C43 H43B 0.9800 . ?
C43 H43C 0.9800 . ?
C44 H44A 0.9800 . ?
C44 H44B 0.9800 . ?
C44 H44C 0.9800 . ?
C45 C46 1.530(3) . ?
C45 C47 1.536(3) . ?
C45 C48 1.539(3) . ?
C46 H46A 0.9800 . ?
C46 H46B 0.9800 . ?
C46 H46C 0.9800 . ?
C47 H47A 0.9800 . ?
C47 H47B 0.9800 . ?
C47 H47C 0.9800 . ?
C48 H48A 0.9800 . ?
C48 H48B 0.9800 . ?
C48 H48C 0.9800 . ?
C49 C52 1.533(3) . ?
C49 C51 1.538(3) . ?
C49 C50 1.539(3) . ?
C50 H50A 0.9800 . ?
C50 H50B 0.9800 . ?
C50 H50C 0.9800 . ?
C51 H51A 0.9800 . ?
C51 H51B 0.9800 . ?
C51 H51C 0.9800 . ?
C52 H52A 0.9800 . ?
C52 H52B 0.9800 . ?
C52 H52C 0.9800 . ?
C53 C56 1.524(3) . ?
C53 C55 1.539(3) . ?
C53 C54 1.544(3) . ?
C54 H54A 0.9800 . ?
C54 H54B 0.9800 . ?
C54 H54C 0.9800 . ?
C55 H55A 0.9800 . ?
C55 H55B 0.9800 . ?
C55 H55C 0.9800 . ?
C56 H56A 0.9800 . ?
C56 H56B 0.9800 . ?
C56 H56C 0.9800 . ?
C4' H4' 1.0000 . ?
C5 H5A 0.9800 . ?
C5 H5B 0.9800 . ?
C5 H5C 0.9800 . ?
C6 H6A 0.9800 . ?
C6 H6B 0.9800 . ?
C6 H6C 0.9800 . ?
